data_2004295
loop_
_publ_author_name
'Bohnen, F. M.'
'Maier, W. F.'
'Kr\"uger, C.'

_publ_section_title
;
 Tricyclo[8.2.1.0^2,9^]trideca-5,11-dien-3-ol
;
_journal_issue 12
_journal_name_full 'Acta Crystallographica Section C'
_journal_page_first 2639
_journal_page_last 2641
_journal_paper_doi 10.1107/S0108270195009590
_journal_volume 51
_journal_year 1995
_chemical_formula_sum 'C13 H18 O'
_chemical_formula_weight 190.3
_space_group_IT_number 82
_symmetry_cell_setting tetragonal
_symmetry_space_group_name_Hall 'I -4'
_symmetry_space_group_name_H-M 'I -4'
_atom_type_scat_source IntTabIV
_cell_angle_alpha 90
_cell_angle_beta 90
_cell_angle_gamma 90
_cell_formula_units_Z 8
_cell_length_a 15.5150(10)
_cell_length_b 15.5150(10)
_cell_length_c 8.8510(10)
_cell_measurement_reflns_used 25
_cell_measurement_temperature 298
_cell_measurement_theta_max 19.19
_cell_measurement_theta_min 13.16
_cell_volume 2130.6(3)
_computing_cell_refinement 'CAD-4 Software'
_computing_data_collection 'CAD-4 Software (Enraf-nonius, 1989)'
_computing_data_reduction 'DATAP (Coppens, Leiserowitz & Rabinovitch, 1965)'
_computing_molecular_graphics
;SHELXTL-Plus (Sheldrick, 1989), XANADU (Roberts & Sheldrick, 1975), SYBIL
(Tripos Associates Inc., 1994)
;
_computing_publication_material 'DAESD (Davis & Harris, 1970); Microsoft Word for Windows 2.0'
_computing_structure_refinement 'SHELX93 (Sheldrick, 1993; GFMLX (Flack, 1983)'
_computing_structure_solution 'SHELX86 (Sheldrick, 1990)'
_diffrn_measurement_device 'Enraf-Nonius CAD-4'
_diffrn_measurement_method '\w/2\q scans'
_diffrn_radiation_type MoK\a
_diffrn_radiation_wavelength 0.71069
_diffrn_reflns_av_R_equivalents 0.01
_diffrn_reflns_limit_h_max 21
_diffrn_reflns_limit_h_min 0
_diffrn_reflns_limit_k_max 21
_diffrn_reflns_limit_k_min 0
_diffrn_reflns_limit_l_max 12
_diffrn_reflns_limit_l_min 0
_diffrn_reflns_number 5047
_diffrn_reflns_theta_max 27.45
_diffrn_standards_decay_% <2
_diffrn_standards_interval_count 100
_diffrn_standards_number 3
_exptl_absorpt_coefficient_mu 0.068
_exptl_absorpt_correction_type none
_exptl_crystal_colour colorless
_exptl_crystal_density_diffrn 1.19
_exptl_crystal_density_method none
_exptl_crystal_description rectangular
_exptl_crystal_size_max 0.63
_exptl_crystal_size_mid 0.46
_exptl_crystal_size_min 0.46
_refine_diff_density_max 0.156
_refine_diff_density_min -0.183
_refine_ls_extinction_method none
_refine_ls_goodness_of_fit_obs 0.82
_refine_ls_hydrogen_treatment 'H atoms refined using a riding model'
_refine_ls_number_parameters 128
_refine_ls_number_reflns 2438
_refine_ls_R_factor_obs 0.034
_refine_ls_shift/esd_max 0.06
_refine_ls_structure_factor_coef Fsqd
_refine_ls_weighting_details 'w = 1/[\s^2^(F)+(0.100P)^2^] where P =  (F~o~^2^+2F~c~^2^)/3'
_refine_ls_weighting_scheme calc
_refine_ls_wR_factor_obs 0.102
_reflns_number_observed 2241
_reflns_number_total 2438
_reflns_observed_criterion I>2\s(I)
_cod_data_source_file na1181.cif
_cod_data_source_block na1181a
_cod_depositor_comments
;
The following automatic conversions were performed:

'_refine_ls_weighting_scheme' value ' 1/[\s^2^(F)+(0.100P)^2^] where
P = (F~o~^2^+2F~c~^2^)/3' was changed to 'calc'. New tag
'_refine_ls_weighting_details' was created. The value of the new tag
was set to 'w = 1/[\s^2^(F)+(0.100P)^2^] where P =
(F~o~^2^+2F~c~^2^)/3'.

Automatic conversion script
Id: cif_fix_values 3143 2015-03-26 13:38:13Z robertas 
;
_cod_original_cell_volume 2130.7(2)
_cod_database_code 2004295

loop_
_symmetry_equiv_pos_as_xyz
x,y,z
-x,-y,z
y,-x,-z
-y,x,-z
1/2+x,1/2+y,1/2+z
1/2-x,1/2-y,1/2+z
1/2+y,1/2-x,1/2-z
1/2-y,1/2+x,1/2-z

loop_
_atom_site_label
_atom_site_fract_x
_atom_site_fract_y
_atom_site_fract_z
_atom_site_U_iso_or_equiv
C1 .32880(10) .04930(10) .10310(10) .0380(10)
C2 .37210(10) .00530(10) -.03300(10) .0490(10)
C3 .31400(10) -.00940(10) -0.1657(2) .0580(10)
C4 .27070(10) -.08120(10) -0.18740(10) .0600(10)
C5 .27140(10) -0.15840(10) -.0851(2) .0530(10)
C6 .25410(10) -0.14140(10) .08400(10) .0420(10)
C7 .19340(10) -.06550(10) .11400(10) .0390(10)
C8 .14050(10) -.07460(10) .2637(2) .0510(10)
C9 .20410(10) -.08200(10) .3912(2) .0530(10)
C10 .24090(10) -.00580(10) .40790(10) .0520(10)
C11 .20160(10) .05450(10) .2922(2) .0460(10)
C12 .23330(10) .02720(10) .13130(10) .0350(10)
C13 .10960(10) .01880(10) .2872(2) .0580(10)
O1 .38260(10) .03940(10) .23210(10) .0440(10)
H(1) .32960(10) .11100(10) .08010(10) ?
H(2a) .42030(10) .04060(10) -.06540(10) ?
H(2b) .39510(10) -.04980(10) -.00050(10) ?
H(3) .30820(10) .03450(10) -0.2364(2) ?
H(4) .23680(10) -.08450(10) -0.27380(10) ?
H(5a) .32710(10) -0.18630(10) -.0941(2) ?
H(5b) .22830(10) -0.19880(10) -0.1212(2) ?
H(6a) .22950(10) -0.19290(10) .12860(10) ?
H(6b) .30860(10) -0.13030(10) .13400(10) ?
H(7) .15200(10) -.06330(10) .03040(10) ?
H(8) .09500(10) -0.11840(10) .2624(2) ?
H(9) .21550(10) -0.13120(10) .4479(2) ?
H(10) .28330(10) .00830(10) .47810(10) ?
H(11) .20650(10) .11610(10) .3153(2) ?
H(12) .20090(10) .06350(10) .06080(10) ?
H(13a) .07620(10) .04070(10) .2029(2) ?
H(13b) .07850(10) .02680(10) .3813(2) ?
H(1a) .3940(10) -.0117(2) .2430(10) ?

loop_
_geom_angle_atom_site_label_1
_geom_angle_atom_site_label_2
_geom_angle_atom_site_label_3
_geom_angle
_geom_angle_publ_flag
O1 C1 C12 114.30(10) yes
C12 C1 C2 116.60(10) yes
C4 C3 C2 123.50(10) yes
C6 C5 C4 116.50(10) yes
C12 C7 C8 101.90(10) yes
C8 C7 C6 113.60(10) yes
C13 C8 C7 101.20(10) yes
C10 C9 C8 107.40(10) yes
C13 C11 C12 99.70(10) yes
C12 C11 C10 108.80(10) yes
C11 C12 C1 112.90(10) yes
C11 C13 C8 93.10(10) yes
O1 C1 C2 108.90(10) yes
C3 C2 C1 114.70(10) yes
C5 C4 C3 125.70(10) yes
C7 C6 C5 114.00(10) yes
C12 C7 C6 118.50(10) yes
C13 C8 C9 100.10(10) yes
C9 C8 C7 107.40(10) yes
C11 C10 C9 107.60(10) yes
C13 C11 C10 99.90(10) yes
C11 C12 C7 102.30(10) yes
C7 C12 C1 124.50(10) yes

loop_
_geom_bond_atom_site_label_1
_geom_bond_atom_site_label_2
_geom_bond_distance
_geom_bond_publ_flag
C1 C2 1.539(2) yes
C1 O1 1.4230(10) yes
C3 C4 1.315(3) yes
C5 C6 1.544(2) yes
C7 C8 1.565(2) yes
C8 C9 1.504(2) yes
C9 C10 1.323(2) yes
C11 C12 1.566(2) yes
O1 O1 2.7360(10) yes
C1 C12 1.5420(10) yes
C2 C3 1.499(2) yes
C4 C5 1.503(2) yes
C6 C7 1.531(2) yes
C7 C12 1.574(2) yes
C8 C13 1.540(2) yes
C10 C11 1.515(2) yes
C11 C13 1.533(2) yes
